data_7246720
loop_
_publ_author_name
'Walusiak, Benjamin W.'
'Raghavan, Adharsh'
'Cahill, Christopher L.'

_publ_section_title
;
 Bandgap modification in 0D tellurium iodide perovskite derivatives via
 incorporation of polyiodide species
;
_journal_issue 20
_journal_name_full 'RSC Advances'
_journal_page_first 13477
_journal_page_last 13492
_journal_paper_doi 10.1039/D3RA00996C
_journal_volume 13
_journal_year 2023
_chemical_formula_moiety 'C5 H5 Br N, I3, H2 O'
_chemical_formula_sum 'C5 H7 Br I3 N O'
_chemical_formula_weight 557.73
_space_group_crystal_system monoclinic
_space_group_IT_number 15
_space_group_name_Hall '-C 2yc'
_space_group_name_H-M_alt 'C 1 2/c 1'
_atom_sites_solution_hydrogens mixed
_audit_creation_method 'APEX3 v2019.1-0'
_audit_update_record
;
2023-01-30 deposited with the CCDC.	2023-04-24 downloaded from the CCDC.
;
_cell_angle_alpha 90
_cell_angle_beta 101.8650(10)
_cell_angle_gamma 90
_cell_formula_units_Z 8
_cell_length_a 22.6882(7)
_cell_length_b 7.0484(2)
_cell_length_c 15.6003(5)
_cell_measurement_reflns_used 9529
_cell_measurement_temperature 100(2)
_cell_measurement_theta_max 30.16
_cell_measurement_theta_min 2.67
_cell_volume 2441.43(13)
_computing_structure_refinement 'SHELXL-2018/3 (Sheldrick, 2018)'
_computing_structure_solution 'SHELXT 2014/5 (Sheldrick, 2014)'
_diffrn_ambient_temperature 100(2)
_diffrn_detector_area_resol_mean 7.3910
_diffrn_measured_fraction_theta_full 1.000
_diffrn_measured_fraction_theta_max 0.999
_diffrn_measurement_device_type 'Bruker D8 QUEST'
_diffrn_measurement_method '\f and \w scans'
_diffrn_radiation_probe x-ray
_diffrn_radiation_type MoK\a
_diffrn_radiation_wavelength 0.71073
_diffrn_reflns_av_R_equivalents 0.0422
_diffrn_reflns_av_unetI/netI 0.0246
_diffrn_reflns_Laue_measured_fraction_full 1.000
_diffrn_reflns_Laue_measured_fraction_max 0.999
_diffrn_reflns_limit_h_max 32
_diffrn_reflns_limit_h_min -30
_diffrn_reflns_limit_k_max 10
_diffrn_reflns_limit_k_min -9
_diffrn_reflns_limit_l_max 22
_diffrn_reflns_limit_l_min -22
_diffrn_reflns_number 31010
_diffrn_reflns_point_group_measured_fraction_full 1.000
_diffrn_reflns_point_group_measured_fraction_max 0.999
_diffrn_reflns_theta_full 25.242
_diffrn_reflns_theta_max 30.532
_diffrn_reflns_theta_min 2.668
_diffrn_source 'microfocus sealed tube'
_exptl_absorpt_coefficient_mu 10.913
_exptl_absorpt_correction_T_max 0.7461
_exptl_absorpt_correction_T_min 0.6604
_exptl_absorpt_correction_type multi-scan
_exptl_absorpt_process_details
;
Krause, L., Herbst-Irmer, R., Sheldrick, G. M., Stalke, D. (2015).
"Comparison of silver and molybdenum microfocus X-ray sources for
single-crystal structure determination"
J. Appl. Cryst. 48, 3-10.
doi:10.1107/S1600576714022985
;
_exptl_crystal_colour brown
_exptl_crystal_density_diffrn 3.035
_exptl_crystal_density_method 'not measured'
_exptl_crystal_description rod
_exptl_crystal_F_000 1968
_exptl_crystal_size_max 0.571
_exptl_crystal_size_mid 0.062
_exptl_crystal_size_min 0.058
_refine_diff_density_max 1.274
_refine_diff_density_min -0.935
_refine_diff_density_rms 0.140
_refine_ls_extinction_method none
_refine_ls_goodness_of_fit_ref 1.014
_refine_ls_hydrogen_treatment constr
_refine_ls_matrix_type full
_refine_ls_number_parameters 103
_refine_ls_number_reflns 3723
_refine_ls_number_restraints 0
_refine_ls_restrained_S_all 1.014
_refine_ls_R_factor_all 0.0345
_refine_ls_R_factor_gt 0.0223
_refine_ls_shift/su_max 0.003
_refine_ls_shift/su_mean 0.000
_refine_ls_structure_factor_coef Fsqd
_refine_ls_weighting_details 'w=1/[\s^2^(Fo^2^)+(0.0100P)^2^+6.2644P] where P=(Fo^2^+2Fc^2^)/3'
_refine_ls_weighting_scheme calc
_refine_ls_wR_factor_gt 0.0370
_refine_ls_wR_factor_ref 0.0399
_reflns_Friedel_coverage 0.000
_reflns_number_gt 3034
_reflns_number_total 3723
_reflns_threshold_expression 'I > 2\s(I)'
_cod_data_source_file d3ra00996c2.cif
_cod_data_source_block globalf
_cod_depositor_comments
;
The following automatic conversions were performed:

data item '_exptl_absorpt_correction_type' value 'Multi-Scan' was
changed to 'multi-scan' in accordance with the
/home/data/users/saulius/crontab/automatic-downloads/rss-feeds/RSC/lib/dictionaries/cif_core.dic
dictionary named 'cif_core.dic' version 2.4.2 last updated on
2011-04-26.

Automatic conversion script
Id: cif_fix_values 8170 2020-07-09 18:12:32Z antanas 
;
_cod_original_sg_symbol_H-M 'C 2/c'
_cod_database_code 7246720
_shelx_space_group_comment
;
The symmetry employed for this shelxl refinement is uniquely defined
by the following loop, which should always be used as a source of
symmetry information in preference to the above space-group names.
They are only intended as comments.
;

loop_
_space_group_symop_operation_xyz
'x, y, z'
'-x, y, -z+1/2'
'x+1/2, y+1/2, z'
'-x+1/2, y+1/2, -z+1/2'
'-x, -y, -z'
'x, -y, z-1/2'
'-x+1/2, -y+1/2, -z'
'x+1/2, -y+1/2, z-1/2'

loop_
_atom_site_label
_atom_site_type_symbol
_atom_site_fract_x
_atom_site_fract_y
_atom_site_fract_z
_atom_site_U_iso_or_equiv
_atom_site_adp_type
_atom_site_occupancy
_atom_site_site_symmetry_order
_atom_site_calc_flag
_atom_site_refinement_flags_posn
_atom_site_refinement_flags_adp
_atom_site_refinement_flags_occupancy
_atom_site_disorder_assembly
_atom_site_disorder_group
I1 I 0.69162(2) 0.35898(3) 0.37973(2) 0.02326(5) Uani 1 1 d . . . . .
O1 O 0.22462(10) 0.3647(3) 0.41928(14) 0.0267(5) Uani 1 1 d G . . . .
H1O1 H 0.212515 0.334661 0.364389 0.040 Uiso 1 1 d G U . . .
H2O1 H 0.218351 0.486244 0.421069 0.040 Uiso 1 1 d G U . . .
N1 N 0.34967(12) 0.2901(4) 0.45436(17) 0.0243(6) Uani 1 1 d . . . . .
HN1 H 0.313226 0.294675 0.465551 0.029 Uiso 1 1 calc R U . . .
C1 C 0.39536(16) 0.2424(5) 0.5184(2) 0.0323(8) Uani 1 1 d . . . . .
H1 H 0.388442 0.213180 0.574938 0.039 Uiso 1 1 calc R U . . .
I2 I 0.80986(2) 0.33788(3) 0.32680(2) 0.01961(5) Uani 1 1 d . . . . .
C2 C 0.45295(15) 0.2355(5) 0.5026(2) 0.0327(8) Uani 1 1 d . . . . .
H2 H 0.486091 0.201026 0.547764 0.039 Uiso 1 1 calc R U . . .
C3 C 0.46132(14) 0.2796(4) 0.4201(2) 0.0225(6) Uani 1 1 d . . . . .
I3 I 0.92405(2) 0.32824(3) 0.27297(2) 0.02360(5) Uani 1 1 d . . . . .
Br04 Br 0.53946(2) 0.27408(5) 0.39665(3) 0.03697(9) Uani 1 1 d . . . . .
C4 C 0.41315(14) 0.3277(4) 0.3543(2) 0.0248(7) Uani 1 1 d . . . . .
H4 H 0.418867 0.357529 0.297215 0.030 Uiso 1 1 calc R U . . .
C5 C 0.35685(14) 0.3315(4) 0.3733(2) 0.0243(6) Uani 1 1 d . . . . .
H5 H 0.322898 0.363465 0.329051 0.029 Uiso 1 1 calc R U . . .

loop_
_atom_site_aniso_label
_atom_site_aniso_U_11
_atom_site_aniso_U_22
_atom_site_aniso_U_33
_atom_site_aniso_U_23
_atom_site_aniso_U_13
_atom_site_aniso_U_12
I1 0.01899(10) 0.02617(10) 0.02479(11) -0.00269(8) 0.00488(8) 0.00175(8)
O1 0.0292(12) 0.0264(12) 0.0232(12) 0.0025(9) 0.0024(10) 0.0013(10)
N1 0.0221(13) 0.0269(13) 0.0253(14) -0.0051(12) 0.0082(11) 0.0002(11)
C1 0.0332(19) 0.043(2) 0.0216(17) -0.0018(15) 0.0083(14) -0.0027(16)
I2 0.02015(9) 0.01952(9) 0.01862(9) -0.00148(7) 0.00274(7) -0.00191(7)
C2 0.0230(17) 0.047(2) 0.0257(18) -0.0034(16) -0.0002(13) 0.0014(16)
C3 0.0210(15) 0.0223(15) 0.0257(16) -0.0065(13) 0.0082(12) -0.0037(12)
I3 0.02033(10) 0.02971(11) 0.02127(10) -0.00218(8) 0.00542(8) -0.00426(8)
Br04 0.02514(17) 0.0395(2) 0.0499(2) -0.00735(17) 0.01631(16) -0.00352(15)
C4 0.0299(17) 0.0203(15) 0.0260(16) 0.0022(13) 0.0102(13) 0.0015(13)
C5 0.0271(16) 0.0212(15) 0.0245(16) 0.0018(13) 0.0049(13) 0.0022(13)

loop_
_atom_type_symbol
_atom_type_description
_atom_type_scat_dispersion_real
_atom_type_scat_dispersion_imag
_atom_type_scat_source
C C 0.0033 0.0016 'International Tables Vol C Tables 4.2.6.8 and 6.1.1.4'
H H 0.0000 0.0000 'International Tables Vol C Tables 4.2.6.8 and 6.1.1.4'
Br Br -0.2901 2.4595 'International Tables Vol C Tables 4.2.6.8 and 6.1.1.4'
I I -0.4742 1.8119 'International Tables Vol C Tables 4.2.6.8 and 6.1.1.4'
N N 0.0061 0.0033 'International Tables Vol C Tables 4.2.6.8 and 6.1.1.4'
O O 0.0106 0.0060 'International Tables Vol C Tables 4.2.6.8 and 6.1.1.4'

loop_
_geom_angle_atom_site_label_1
_geom_angle_atom_site_label_2
_geom_angle_atom_site_label_3
_geom_angle
_geom_angle_site_symmetry_1
_geom_angle_site_symmetry_3
_geom_angle_publ_flag
H1O1 O1 H2O1 104.5 . . ?
C1 N1 C5 122.5(3) . . ?
C1 N1 HN1 118.7 . . ?
C5 N1 HN1 118.7 . . ?
N1 C1 C2 119.8(3) . . ?
N1 C1 H1 120.1 . . ?
C2 C1 H1 120.1 . . ?
I3 I2 I1 178.303(10) . . ?
C3 C2 C1 118.5(3) . . ?
C3 C2 H2 120.7 . . ?
C1 C2 H2 120.7 . . ?
C2 C3 C4 120.7(3) . . ?
C2 C3 Br04 119.6(2) . . ?
C4 C3 Br04 119.6(2) . . ?
C5 C4 C3 118.4(3) . . ?
C5 C4 H4 120.8 . . ?
C3 C4 H4 120.8 . . ?
N1 C5 C4 120.0(3) . . ?
N1 C5 H5 120.0 . . ?
C4 C5 H5 120.0 . . ?

loop_
_geom_bond_atom_site_label_1
_geom_bond_atom_site_label_2
_geom_bond_distance
_geom_bond_site_symmetry_2
_geom_bond_publ_flag
I1 I2 2.9683(3) . ?
O1 H1O1 0.8700 . ?
O1 H2O1 0.8699 . ?
N1 C1 1.326(4) . ?
N1 C5 1.340(4) . ?
N1 HN1 0.8800 . ?
C1 C2 1.379(4) . ?
C1 H1 0.9500 . ?
I2 I3 2.8839(3) . ?
C2 C3 1.375(4) . ?
C2 H2 0.9500 . ?
C3 C4 1.379(4) . ?
C3 Br04 1.883(3) . ?
C4 C5 1.370(4) . ?
C4 H4 0.9500 . ?
C5 H5 0.9500 . ?

loop_
_geom_torsion_atom_site_label_1
_geom_torsion_atom_site_label_2
_geom_torsion_atom_site_label_3
_geom_torsion_atom_site_label_4
_geom_torsion
_geom_torsion_site_symmetry_1
_geom_torsion_site_symmetry_2
_geom_torsion_site_symmetry_3
_geom_torsion_site_symmetry_4
_geom_torsion_publ_flag
C5 N1 C1 C2 0.4(5) . . . . ?
N1 C1 C2 C3 0.3(5) . . . . ?
C1 C2 C3 C4 -0.7(5) . . . . ?
C1 C2 C3 Br04 179.3(3) . . . . ?
C2 C3 C4 C5 0.3(5) . . . . ?
Br04 C3 C4 C5 -179.7(2) . . . . ?
C1 N1 C5 C4 -0.8(5) . . . . ?
C3 C4 C5 N1 0.4(4) . . . . ?
